data_4124144
loop_
_publ_author_name
'Liu, Wei'
'Fang, Yang'
'Wei, George Z.'
'Teat, Simon J.'
'Xiong, Kecai'
'Hu, Zhichao'
'Lustig, William P.'
'Li, Jing'

_publ_section_title
;
 A Family of Highly Efficient CuI-Based Lighting Phosphors Prepared by a
 Systematic, Bottom-up Synthetic Approach.
;
_journal_issue 29
_journal_name_full 'Journal of the American Chemical Society'
_journal_page_first 9400
_journal_page_last 9408
_journal_paper_doi 10.1021/jacs.5b04840
_journal_volume 137
_journal_year 2015
_chemical_formula_sum 'C20 H16 Cl4 Cu2 I2 N4'
_chemical_formula_weight 835.05
_space_group_crystal_system triclinic
_space_group_IT_number 2
_space_group_name_Hall '-P 1'
_space_group_name_H-M_alt 'P -1'
_symmetry_space_group_name_Hall '-P 1'
_symmetry_space_group_name_H-M 'P -1'
_atom_sites_solution_hydrogens geom
_atom_sites_solution_primary 'Intrinsic Phasing'
_atom_sites_solution_secondary difmap
_audit_creation_method SHELXL-2014/7
_cell_angle_alpha 90.919(2)
_cell_angle_beta 94.251(3)
_cell_angle_gamma 102.751(2)
_cell_formula_units_Z 1
_cell_length_a 7.8020(4)
_cell_length_b 8.6628(4)
_cell_length_c 9.4711(5)
_cell_measurement_reflns_used 9250
_cell_measurement_temperature 100(2)
_cell_measurement_theta_max 33.67
_cell_measurement_theta_min 3.47
_cell_volume 622.28(5)
_computing_cell_refinement 'Bruker SAINT v8.34a'
_computing_data_collection 'Bruker APEX 2'
_computing_data_reduction 'Bruker SAINT v8.34a'
_computing_molecular_graphics 'Bruker SHELXTL'
_computing_publication_material 'Bruker SHELXTL & local programs'
_computing_structure_refinement 'SHELXL-2014/6 (Sheldrick, 2014)'
_computing_structure_solution 'Bruker SHELXTL 2014/4'
_diffrn_ambient_temperature 100(2)
_diffrn_detector_area_resol_mean 10.42
_diffrn_measured_fraction_theta_full 0.962
_diffrn_measured_fraction_theta_max 0.964
_diffrn_measurement_device_type 'Bruker D8 with PHOTON 100 detector'
_diffrn_measurement_method '\w/\q shutterless scans'
_diffrn_radiation_type synchrotron
_diffrn_radiation_wavelength 0.7749
_diffrn_reflns_av_R_equivalents 0.0374
_diffrn_reflns_av_unetI/netI 0.0383
_diffrn_reflns_Laue_measured_fraction_full 0.962
_diffrn_reflns_Laue_measured_fraction_max 0.964
_diffrn_reflns_limit_h_max 10
_diffrn_reflns_limit_h_min -10
_diffrn_reflns_limit_k_max 11
_diffrn_reflns_limit_k_min -11
_diffrn_reflns_limit_l_max 12
_diffrn_reflns_limit_l_min 0
_diffrn_reflns_number 25032
_diffrn_reflns_point_group_measured_fraction_full 0.962
_diffrn_reflns_point_group_measured_fraction_max 0.964
_diffrn_reflns_theta_full 27.706
_diffrn_reflns_theta_max 31.099
_diffrn_reflns_theta_min 3.470
_diffrn_source 'Advanced Light Source station 11.3.1'
_exptl_absorpt_coefficient_mu 5.820
_exptl_absorpt_correction_T_max 0.892
_exptl_absorpt_correction_T_min 0.641
_exptl_absorpt_correction_type multi-scan
_exptl_absorpt_process_details 'TWINABS 2012/1 Bruker AXS Madison WI USA'
_exptl_crystal_colour yellow
_exptl_crystal_density_diffrn 2.228
_exptl_crystal_description plate
_exptl_crystal_F_000 396
_exptl_crystal_size_max 0.070
_exptl_crystal_size_mid 0.050
_exptl_crystal_size_min 0.020
_refine_diff_density_max 0.896
_refine_diff_density_min -1.899
_refine_diff_density_rms 0.206
_refine_ls_extinction_method none
_refine_ls_goodness_of_fit_ref 1.096
_refine_ls_hydrogen_treatment constr
_refine_ls_matrix_type full
_refine_ls_number_parameters 147
_refine_ls_number_reflns 2945
_refine_ls_number_restraints 0
_refine_ls_restrained_S_all 1.096
_refine_ls_R_factor_all 0.0388
_refine_ls_R_factor_gt 0.0366
_refine_ls_shift/su_max 0.000
_refine_ls_shift/su_mean 0.000
_refine_ls_structure_factor_coef Fsqd
_refine_ls_weighting_details 'w=1/[\s^2^(Fo^2^)+(0.0434P)^2^+5.1328P] where P=(Fo^2^+2Fc^2^)/3'
_refine_ls_weighting_scheme calc
_refine_ls_wR_factor_gt 0.1025
_refine_ls_wR_factor_ref 0.1046
_reflns_Friedel_coverage 0.000
_reflns_number_gt 2813
_reflns_number_total 2945
_reflns_threshold_expression 'I > 2\s(I)'
_cod_data_source_file ja5b04840_si_001.cif
_cod_data_source_block wl859d
_cod_depositor_comments 'Adding full bibliography for 4124139--4124146.cif.'
_cod_database_code 4124144
_shelx_shelxl_version_number 2014/7
_shelx_space_group_comment
;
The symmetry employed for this shelxl refinement is uniquely defined
by the following loop, which should always be used as a source of
symmetry information in preference to the above space-group names.
They are only intended as comments.
;
_shelx_estimated_absorpt_t_min 0.686
_shelx_estimated_absorpt_t_max 0.892

loop_
_space_group_symop_operation_xyz
'x, y, z'
'-x, -y, -z'

loop_
_atom_site_label
_atom_site_type_symbol
_atom_site_fract_x
_atom_site_fract_y
_atom_site_fract_z
_atom_site_U_iso_or_equiv
_atom_site_adp_type
_atom_site_occupancy
_atom_site_site_symmetry_order
_atom_site_calc_flag
_atom_site_refinement_flags_posn
_atom_site_refinement_flags_adp
I1 I 0.76084(4) 0.45670(3) 0.59302(3) 0.01172(11) Uani 1 1 d . .
Cu1 Cu 0.42596(8) 0.44543(7) 0.61832(6) 0.01147(14) Uani 1 1 d . .
Cl2 Cl -0.1770(2) -0.0244(2) 0.7113(2) 0.0378(4) Uani 1 1 d . .
Cl1 Cl 0.0342(2) 0.7124(2) 0.99399(19) 0.0381(4) Uani 1 1 d . .
N2 N 0.3014(6) 0.2132(5) 0.6423(4) 0.0115(7) Uani 1 1 d . .
N1 N 0.4100(5) 0.5803(5) 0.7968(4) 0.0112(7) Uani 1 1 d . .
C6 C 0.1295(6) 0.1732(6) 0.6646(5) 0.0126(9) Uani 1 1 d . .
H6A H 0.0657 0.2543 0.6707 0.015 Uiso 1 1 calc R U
C7 C 0.0422(6) 0.0173(6) 0.6789(5) 0.0122(9) Uani 1 1 d . .
C8 C 0.1304(7) -0.1018(6) 0.6670(5) 0.0149(9) Uani 1 1 d . .
H8A H 0.0708 -0.2094 0.6732 0.018 Uiso 1 1 calc R U
C10 C 0.3883(7) 0.0957(6) 0.6354(5) 0.0144(9) Uani 1 1 d . .
H10A H 0.5108 0.1228 0.6227 0.017 Uiso 1 1 calc R U
C4 C 0.5509(7) 0.7491(7) 0.9929(6) 0.0186(10) Uani 1 1 d . .
H4A H 0.6571 0.8011 1.0453 0.022 Uiso 1 1 calc R U
C9 C 0.3084(7) -0.0623(6) 0.6459(6) 0.0153(9) Uani 1 1 d . .
H9A H 0.3740 -0.1419 0.6387 0.018 Uiso 1 1 calc R U
C1 C 0.2529(6) 0.5981(6) 0.8357(5) 0.0129(9) Uani 1 1 d . .
H1A H 0.1483 0.5455 0.7816 0.016 Uiso 1 1 calc R U
C5 C 0.5555(7) 0.6547(6) 0.8756(5) 0.0155(9) Uani 1 1 d . .
H5A H 0.6667 0.6416 0.8493 0.019 Uiso 1 1 calc R U
C3 C 0.3880(7) 0.7675(7) 1.0338(6) 0.0183(10) Uani 1 1 d . .
H3A H 0.3802 0.8306 1.1151 0.022 Uiso 1 1 calc R U
C2 C 0.2403(7) 0.6914(6) 0.9529(5) 0.0148(9) Uani 1 1 d . .

loop_
_atom_site_aniso_label
_atom_site_aniso_U_11
_atom_site_aniso_U_22
_atom_site_aniso_U_33
_atom_site_aniso_U_23
_atom_site_aniso_U_13
_atom_site_aniso_U_12
I1 0.00780(16) 0.01330(17) 0.01471(17) 0.00011(10) -0.00019(11) 0.00411(11)
Cu1 0.0098(3) 0.0106(3) 0.0140(3) -0.0010(2) 0.0008(2) 0.0025(2)
Cl2 0.0343(9) 0.0357(9) 0.0425(9) 0.0012(7) 0.0012(7) 0.0068(7)
Cl1 0.0336(9) 0.0463(10) 0.0364(9) -0.0038(7) 0.0042(7) 0.0127(7)
N2 0.0136(19) 0.0114(18) 0.0097(17) -0.0001(14) -0.0002(14) 0.0037(15)
N1 0.0115(19) 0.0101(18) 0.0125(18) 0.0004(14) 0.0010(15) 0.0036(15)
C6 0.013(2) 0.011(2) 0.014(2) -0.0024(16) -0.0010(17) 0.0038(17)
C7 0.010(2) 0.013(2) 0.012(2) 0.0029(16) 0.0016(17) -0.0003(17)
C8 0.018(2) 0.011(2) 0.015(2) 0.0011(16) -0.0026(18) 0.0017(19)
C10 0.017(2) 0.013(2) 0.014(2) 0.0005(17) 0.0003(18) 0.0054(19)
C4 0.013(2) 0.023(3) 0.018(2) -0.004(2) -0.0028(19) 0.002(2)
C9 0.016(2) 0.012(2) 0.020(2) 0.0007(17) 0.0027(18) 0.0067(19)
C1 0.012(2) 0.013(2) 0.015(2) 0.0003(17) 0.0025(17) 0.0034(17)
C5 0.012(2) 0.018(2) 0.016(2) -0.0001(18) -0.0001(18) 0.0037(19)
C3 0.016(2) 0.024(3) 0.016(2) -0.0039(19) -0.0004(19) 0.007(2)
C2 0.014(2) 0.019(2) 0.014(2) 0.0009(18) 0.0030(18) 0.0088(19)

loop_
_atom_type_symbol
_atom_type_description
_atom_type_scat_dispersion_real
_atom_type_scat_dispersion_imag
_atom_type_scat_source
C C 0.0040 0.0020 'XDISP Program in WinGX L.Kissel & R.H.Pratt Acta Cryst A46 170 1990'
H H 0.0000 0.0000 'XDISP Program in WinGX L.Kissel & R.H.Pratt Acta Cryst A46 170 1990'
N N 0.0076 0.0040 'XDISP Program in WinGX L.Kissel & R.H.Pratt Acta Cryst A46 170 1990'
Cl Cl 0.1697 0.1896 'XDISP Program in WinGX L.Kissel & R.H.Pratt Acta Cryst A46 170 1990'
Cu Cu 0.2913 1.4803 'XDISP Program in WinGX L.Kissel & R.H.Pratt Acta Cryst A46 170 1990'
I I -0.3071 2.1212 'XDISP Program in WinGX L.Kissel & R.H.Pratt Acta Cryst A46 170 1990'

loop_
_geom_angle_atom_site_label_1
_geom_angle_atom_site_label_2
_geom_angle_atom_site_label_3
_geom_angle
_geom_angle_site_symmetry_1
_geom_angle_site_symmetry_3
Cu1 I1 Cu1 61.30(2) . 2_666
N2 Cu1 N1 110.33(16) . .
N2 Cu1 I1 108.13(12) . .
N1 Cu1 I1 107.35(12) . .
N2 Cu1 I1 104.86(11) . 2_666
N1 Cu1 I1 107.36(11) . 2_666
I1 Cu1 I1 118.69(2) . 2_666
N2 Cu1 Cu1 123.80(12) . 2_666
N1 Cu1 Cu1 125.81(12) . 2_666
I1 Cu1 Cu1 59.85(2) . 2_666
I1 Cu1 Cu1 58.85(2) 2_666 2_666
C6 N2 C10 117.5(4) . .
C6 N2 Cu1 121.1(3) . .
C10 N2 Cu1 121.4(3) . .
C5 N1 C1 118.1(4) . .
C5 N1 Cu1 121.1(3) . .
C1 N1 Cu1 120.8(3) . .
N2 C6 C7 122.1(4) . .
N2 C6 H6A 119.0 . .
C7 C6 H6A 119.0 . .
C8 C7 C6 119.9(5) . .
C8 C7 Cl2 120.6(4) . .
C6 C7 Cl2 119.4(4) . .
C7 C8 C9 118.6(4) . .
C7 C8 H8A 120.7 . .
C9 C8 H8A 120.7 . .
N2 C10 C9 123.3(5) . .
N2 C10 H10A 118.3 . .
C9 C10 H10A 118.3 . .
C5 C4 C3 119.1(5) . .
C5 C4 H4A 120.5 . .
C3 C4 H4A 120.5 . .
C10 C9 C8 118.5(5) . .
C10 C9 H9A 120.8 . .
C8 C9 H9A 120.8 . .
N1 C1 C2 121.5(5) . .
N1 C1 H1A 119.3 . .
C2 C1 H1A 119.3 . .
N1 C5 C4 122.9(5) . .
N1 C5 H5A 118.5 . .
C4 C5 H5A 118.5 . .
C2 C3 C4 117.6(5) . .
C2 C3 H3A 121.2 . .
C4 C3 H3A 121.2 . .
C3 C2 C1 120.8(5) . .
C3 C2 Cl1 120.4(4) . .
C1 C2 Cl1 118.8(4) . .

loop_
_geom_bond_atom_site_label_1
_geom_bond_atom_site_label_2
_geom_bond_distance
_geom_bond_site_symmetry_2
I1 Cu1 2.6219(7) .
I1 Cu1 2.6490(7) 2_666
Cu1 N2 2.056(4) .
Cu1 N1 2.066(4) .
Cu1 I1 2.6490(7) 2_666
Cu1 Cu1 2.6873(12) 2_666
Cl2 C7 1.719(5) .
Cl1 C2 1.729(5) .
N2 C6 1.343(6) .
N2 C10 1.344(6) .
N1 C5 1.341(6) .
N1 C1 1.346(6) .
C6 C7 1.385(7) .
C6 H6A 0.9500 .
C7 C8 1.368(7) .
C8 C9 1.386(7) .
C8 H8A 0.9500 .
C10 C9 1.381(7) .
C10 H10A 0.9500 .
C4 C5 1.377(7) .
C4 C3 1.397(7) .
C4 H4A 0.9500 .
C9 H9A 0.9500 .
C1 C2 1.385(7) .
C1 H1A 0.9500 .
C5 H5A 0.9500 .
C3 C2 1.367(7) .
C3 H3A 0.9500 .
